data_7035935
loop_
_publ_author_name
'Zhang, Zhenyu'
'Zhang, Zuolun'
'Ye, Kaiqi'
'Zhang, Jingying'
'Zhang, Hongyu'
'Wang, Yue'

_publ_section_title
;
 Diboron complexes with bis-spiro structures as high-performance blue
 emitters for OLEDs.
;
_journal_issue 32
_journal_name_full 'Dalton transactions (Cambridge, England : 2003)'
_journal_page_first 14436
_journal_page_last 14443
_journal_paper_doi 10.1039/c5dt02093j
_journal_volume 44
_journal_year 2015
_chemical_formula_sum 'C34 H24 B2 N2 O2'
_chemical_formula_weight 514.17
_chemical_name_common dippy
_chemical_name_systematic
; 
 ? 
;
_space_group_IT_number 14
_symmetry_cell_setting monoclinic
_symmetry_space_group_name_Hall '-P 2ybc'
_symmetry_space_group_name_H-M 'P 1 21/c 1'
_atom_sites_solution_hydrogens geom
_atom_sites_solution_primary direct
_atom_sites_solution_secondary difmap
_audit_creation_method SHELXL-97
_audit_update_record
;
2015-05-22 deposited with the CCDC.
2015-07-08 downloaded from the CCDC.
;
_cell_angle_alpha 90.00
_cell_angle_beta 106.57(3)
_cell_angle_gamma 90.00
_cell_formula_units_Z 4
_cell_length_a 11.169(2)
_cell_length_b 16.752(3)
_cell_length_c 14.317(3)
_cell_measurement_temperature 293(2)
_cell_volume 2567.5(9)
_computing_structure_refinement 'SHELXL-97 (Sheldrick, 1997)'
_computing_structure_solution 'SHELXS-97 (Sheldrick, 1990)'
_diffrn_ambient_temperature 293(2)
_diffrn_measured_fraction_theta_full 0.991
_diffrn_measured_fraction_theta_max 0.991
_diffrn_measurement_device_type 'Rigaku RAXIS-RAPID'
_diffrn_measurement_method '\w scans'
_diffrn_radiation_monochromator graphite
_diffrn_radiation_source 'fine-focus sealed tube'
_diffrn_radiation_type MoK\a
_diffrn_radiation_wavelength 0.71073
_diffrn_reflns_av_R_equivalents 0.0790
_diffrn_reflns_av_sigmaI/netI 0.0670
_diffrn_reflns_limit_h_max 14
_diffrn_reflns_limit_h_min -14
_diffrn_reflns_limit_k_max 21
_diffrn_reflns_limit_k_min -21
_diffrn_reflns_limit_l_max 17
_diffrn_reflns_limit_l_min -18
_diffrn_reflns_number 24493
_diffrn_reflns_theta_full 27.48
_diffrn_reflns_theta_max 27.48
_diffrn_reflns_theta_min 2.99
_exptl_absorpt_coefficient_mu 0.082
_exptl_crystal_colour colorless
_exptl_crystal_density_diffrn 1.330
_exptl_crystal_density_method 'not measured'
_exptl_crystal_description block
_exptl_crystal_F_000 1072
_exptl_crystal_preparation Luminescent
_exptl_crystal_recrystallization_method Sublimation
_exptl_crystal_size_max 0.318
_exptl_crystal_size_mid 0.245
_exptl_crystal_size_min 0.22
_refine_diff_density_max 0.181
_refine_diff_density_min -0.197
_refine_diff_density_rms 0.040
_refine_ls_extinction_method none
_refine_ls_goodness_of_fit_ref 1.025
_refine_ls_hydrogen_treatment mixed
_refine_ls_matrix_type full
_refine_ls_number_parameters 457
_refine_ls_number_reflns 5844
_refine_ls_number_restraints 0
_refine_ls_restrained_S_all 1.025
_refine_ls_R_factor_all 0.1189
_refine_ls_R_factor_gt 0.0583
_refine_ls_shift/su_max 0.001
_refine_ls_shift/su_mean 0.000
_refine_ls_structure_factor_coef Fsqd
_refine_ls_weighting_details 'calc w=1/[\s^2^(Fo^2^)+(0.0575P)^2^+0.1323P] where P=(Fo^2^+2Fc^2^)/3'
_refine_ls_weighting_scheme calc
_refine_ls_wR_factor_gt 0.1157
_refine_ls_wR_factor_ref 0.1383
_reflns_number_gt 3240
_reflns_number_total 5844
_reflns_threshold_expression >2sigma(I)
_cod_data_source_file c5dt02093j2.cif
_cod_data_source_block z1
_cod_depositor_comments 'Adding full bibliography for 7035935--7035936.cif.'
_cod_original_sg_symbol_H-M P2(1)/c
_cod_database_code 7035935

loop_
_symmetry_equiv_pos_as_xyz
'x, y, z'
'-x, y+1/2, -z+1/2'
'-x, -y, -z'
'x, -y-1/2, z-1/2'

loop_
_atom_site_label
_atom_site_type_symbol
_atom_site_fract_x
_atom_site_fract_y
_atom_site_fract_z
_atom_site_U_iso_or_equiv
_atom_site_adp_type
_atom_site_occupancy
_atom_site_symmetry_multiplicity
_atom_site_calc_flag
O1 O 0.62312(14) 0.25374(9) 0.66094(11) 0.0456(4) Uani 1 1 d
N2 N 1.09723(16) 0.30752(10) 0.60012(12) 0.0373(4) Uani 1 1 d
O2 O 1.07041(14) 0.36679(9) 0.75430(11) 0.0515(4) Uani 1 1 d
N1 N 0.75159(17) 0.32353(10) 0.80969(13) 0.0408(4) Uani 1 1 d
C23 C 0.88246(19) 0.36810(11) 0.60879(15) 0.0358(5) Uani 1 1 d
C17 C 1.26818(19) 0.37000(12) 0.72013(16) 0.0396(5) Uani 1 1 d
C16 C 1.21858(19) 0.32927(11) 0.62653(16) 0.0375(5) Uani 1 1 d
C34 C 0.97289(19) 0.23123(12) 0.70225(14) 0.0357(5) Uani 1 1 d
C33 C 1.0621(2) 0.16998(14) 0.71872(17) 0.0475(6) Uani 1 1 d
C5 C 0.6816(2) 0.29088(13) 0.86336(17) 0.0451(6) Uani 1 1 d
C30 C 0.8428(2) 0.14333(12) 0.76446(17) 0.0451(6) Uani 1 1 d
C27 C 0.6699(2) 0.40914(13) 0.58973(18) 0.0485(6) Uani 1 1 d
C6 C 0.5893(2) 0.23011(13) 0.81683(18) 0.0477(6) Uani 1 1 d
C28 C 0.76914(19) 0.35732(11) 0.63253(15) 0.0365(5) Uani 1 1 d
C29 C 0.85875(19) 0.21812(11) 0.72414(14) 0.0349(5) Uani 1 1 d
C11 C 0.5635(2) 0.21465(12) 0.71692(18) 0.0447(5) Uani 1 1 d
C22 C 1.1908(2) 0.38629(12) 0.77929(16) 0.0413(5) Uani 1 1 d
C12 C 1.0473(2) 0.27035(14) 0.51383(16) 0.0479(6) Uani 1 1 d
C14 C 1.2385(3) 0.27387(16) 0.4765(2) 0.0571(7) Uani 1 1 d
B2 B 1.0040(2) 0.31830(14) 0.66655(17) 0.0361(5) Uani 1 1 d
C24 C 0.8879(2) 0.42679(13) 0.54063(18) 0.0468(6) Uani 1 1 d
C15 C 1.2905(2) 0.31199(14) 0.5634(2) 0.0516(6) Uani 1 1 d
C31 C 0.9332(2) 0.08418(13) 0.78187(18) 0.0516(6) Uani 1 1 d
C4 C 0.6988(3) 0.31891(17) 0.95892(19) 0.0582(7) Uani 1 1 d
B1 B 0.7513(2) 0.28599(14) 0.70302(17) 0.0368(5) Uani 1 1 d
C25 C 0.7874(2) 0.47494(13) 0.4976(2) 0.0544(7) Uani 1 1 d
C21 C 1.2392(3) 0.42586(15) 0.8683(2) 0.0582(7) Uani 1 1 d
C13 C 1.1153(3) 0.25222(16) 0.45099(19) 0.0546(6) Uani 1 1 d
C26 C 0.6784(3) 0.46699(14) 0.5231(2) 0.0556(7) Uani 1 1 d
C1 C 0.8324(2) 0.38299(14) 0.84725(18) 0.0523(6) Uani 1 1 d
C32 C 1.0429(3) 0.09696(14) 0.75851(19) 0.0545(7) Uani 1 1 d
C10 C 0.4711(2) 0.16017(15) 0.6713(2) 0.0588(7) Uani 1 1 d
C3 C 0.7827(3) 0.37801(17) 0.9974(2) 0.0645(8) Uani 1 1 d
C18 C 1.3928(2) 0.39654(16) 0.7514(2) 0.0633(7) Uani 1 1 d
C7 C 0.5214(3) 0.18790(17) 0.8696(3) 0.0699(8) Uani 1 1 d
C20 C 1.3612(3) 0.45028(16) 0.8970(2) 0.0703(8) Uani 1 1 d
C19 C 1.4380(3) 0.43630(17) 0.8383(3) 0.0769(9) Uani 1 1 d
C2 C 0.8488(3) 0.41128(18) 0.9400(2) 0.0668(8) Uani 1 1 d
C8 C 0.4312(3) 0.13421(18) 0.8254(3) 0.0839(11) Uani 1 1 d
C9 C 0.4057(3) 0.12044(17) 0.7267(3) 0.0770(10) Uani 1 1 d
H1 H 0.958(2) 0.2585(13) 0.5026(17) 0.059(7) Uiso 1 1 d
H2 H 1.112(2) 0.0567(14) 0.7749(18) 0.064(7) Uiso 1 1 d
H3 H 0.961(2) 0.4340(12) 0.5215(16) 0.043(6) Uiso 1 1 d
H4 H 0.602(2) 0.5002(14) 0.4915(19) 0.071(8) Uiso 1 1 d
H5 H 0.920(2) 0.0315(14) 0.8118(18) 0.063(7) Uiso 1 1 d
H6 H 0.886(2) 0.4049(13) 0.8038(18) 0.063(7) Uiso 1 1 d
H7 H 1.074(2) 0.2229(14) 0.3903(19) 0.062(7) Uiso 1 1 d
H8 H 0.586(2) 0.4046(13) 0.6068(17) 0.059(7) Uiso 1 1 d
H9 H 0.764(2) 0.1326(13) 0.7794(17) 0.059(7) Uiso 1 1 d
H10 H 0.790(2) 0.5138(13) 0.4455(18) 0.059(7) Uiso 1 1 d
H11 H 1.292(2) 0.2604(15) 0.4337(19) 0.073(8) Uiso 1 1 d
H12 H 0.652(2) 0.2933(14) 0.9920(19) 0.059(7) Uiso 1 1 d
H13 H 1.452(3) 0.3838(15) 0.713(2) 0.079(9) Uiso 1 1 d
H14 H 1.180(2) 0.4343(14) 0.9069(18) 0.061(8) Uiso 1 1 d
H15 H 0.346(3) 0.0856(16) 0.689(2) 0.072(9) Uiso 1 1 d
H16 H 0.452(2) 0.1506(13) 0.598(2) 0.062(8) Uiso 1 1 d
H17 H 1.145(3) 0.1805(15) 0.703(2) 0.076(8) Uiso 1 1 d
H18 H 0.913(3) 0.4548(18) 0.964(2) 0.095(10) Uiso 1 1 d
H19 H 1.381(3) 0.3273(14) 0.5840(19) 0.071(8) Uiso 1 1 d
H20 H 1.527(3) 0.4542(18) 0.856(2) 0.106(11) Uiso 1 1 d
H21 H 0.797(3) 0.3957(16) 1.069(2) 0.083(9) Uiso 1 1 d
H22 H 1.392(3) 0.4779(16) 0.962(2) 0.081(9) Uiso 1 1 d
H23 H 0.541(3) 0.2019(18) 0.944(3) 0.101(11) Uiso 1 1 d
H24 H 0.383(3) 0.101(2) 0.861(3) 0.119(12) Uiso 1 1 d

loop_
_atom_site_aniso_label
_atom_site_aniso_U_11
_atom_site_aniso_U_22
_atom_site_aniso_U_33
_atom_site_aniso_U_23
_atom_site_aniso_U_13
_atom_site_aniso_U_12
O1 0.0388(9) 0.0597(9) 0.0400(9) 0.0040(7) 0.0139(7) -0.0110(7)
N2 0.0342(10) 0.0468(10) 0.0316(10) 0.0025(8) 0.0104(8) -0.0018(7)
O2 0.0427(10) 0.0718(10) 0.0413(9) -0.0173(8) 0.0142(8) -0.0171(8)
N1 0.0434(11) 0.0477(10) 0.0342(10) 0.0018(8) 0.0157(9) 0.0044(8)
C23 0.0411(12) 0.0351(10) 0.0336(11) -0.0018(9) 0.0141(10) -0.0060(9)
C17 0.0322(12) 0.0362(11) 0.0465(13) 0.0061(9) 0.0050(10) -0.0012(9)
C16 0.0313(12) 0.0362(10) 0.0446(13) 0.0109(9) 0.0104(10) -0.0001(9)
C34 0.0366(12) 0.0433(11) 0.0271(11) 0.0006(9) 0.0087(9) 0.0010(9)
C33 0.0445(14) 0.0538(13) 0.0460(14) 0.0035(11) 0.0157(12) 0.0068(11)
C5 0.0487(14) 0.0525(13) 0.0407(13) 0.0109(10) 0.0234(12) 0.0148(11)
C30 0.0534(15) 0.0430(12) 0.0436(14) 0.0060(10) 0.0216(12) -0.0005(10)
C27 0.0425(14) 0.0540(13) 0.0536(15) 0.0080(11) 0.0210(13) 0.0055(11)
C6 0.0470(14) 0.0519(13) 0.0527(15) 0.0137(11) 0.0280(12) 0.0087(11)
C28 0.0382(12) 0.0401(11) 0.0328(12) -0.0006(9) 0.0129(10) -0.0013(9)
C29 0.0407(12) 0.0389(11) 0.0257(10) 0.0003(8) 0.0104(9) -0.0016(9)
C11 0.0361(13) 0.0456(12) 0.0574(15) 0.0091(11) 0.0211(12) 0.0013(10)
C22 0.0397(13) 0.0398(11) 0.0388(13) 0.0035(9) 0.0021(10) -0.0046(9)
C12 0.0420(15) 0.0671(15) 0.0347(13) -0.0058(11) 0.0112(11) -0.0012(11)
C14 0.0593(18) 0.0689(16) 0.0522(16) 0.0049(13) 0.0303(15) 0.0078(13)
B2 0.0339(14) 0.0455(13) 0.0296(13) -0.0029(10) 0.0101(11) -0.0052(10)
C24 0.0497(15) 0.0444(12) 0.0540(15) 0.0097(11) 0.0274(13) -0.0026(11)
C15 0.0407(15) 0.0569(14) 0.0635(18) 0.0095(12) 0.0249(14) 0.0037(11)
C31 0.0667(18) 0.0412(12) 0.0489(15) 0.0085(11) 0.0197(13) 0.0053(11)
C4 0.0691(19) 0.0724(17) 0.0423(15) 0.0135(13) 0.0305(15) 0.0218(15)
B1 0.0363(14) 0.0464(13) 0.0300(13) -0.0015(10) 0.0132(11) -0.0049(10)
C25 0.0651(18) 0.0438(13) 0.0603(17) 0.0205(12) 0.0273(14) 0.0066(12)
C21 0.0608(18) 0.0575(15) 0.0475(16) -0.0099(12) 0.0013(14) -0.0069(13)
C13 0.0543(17) 0.0734(16) 0.0383(14) -0.0035(12) 0.0169(13) 0.0055(13)
C26 0.0564(17) 0.0513(14) 0.0625(17) 0.0180(12) 0.0228(14) 0.0134(12)
C1 0.0563(16) 0.0572(14) 0.0438(15) -0.0113(12) 0.0151(13) -0.0056(12)
C32 0.0616(17) 0.0486(13) 0.0554(16) 0.0097(12) 0.0204(14) 0.0169(12)
C10 0.0446(15) 0.0560(15) 0.078(2) 0.0027(14) 0.0219(15) -0.0076(11)
C3 0.078(2) 0.0756(18) 0.0385(16) -0.0042(14) 0.0142(15) 0.0200(16)
C18 0.0395(15) 0.0637(16) 0.081(2) -0.0066(14) 0.0085(15) -0.0062(12)
C7 0.076(2) 0.0663(17) 0.085(2) 0.0197(16) 0.0513(19) 0.0035(15)
C20 0.061(2) 0.0635(17) 0.067(2) -0.0159(15) -0.0121(16) -0.0034(14)
C19 0.0446(18) 0.0711(18) 0.097(3) -0.0173(17) -0.0084(18) -0.0082(14)
C2 0.073(2) 0.0779(19) 0.0486(17) -0.0166(14) 0.0158(15) 0.0016(16)
C8 0.087(2) 0.0667(18) 0.123(3) 0.025(2) 0.070(3) 0.0005(17)
C9 0.0568(19) 0.0538(16) 0.132(3) 0.0037(19) 0.046(2) -0.0125(14)

loop_
_atom_type_symbol
_atom_type_description
_atom_type_scat_dispersion_real
_atom_type_scat_dispersion_imag
_atom_type_scat_source
C C 0.0033 0.0016 'International Tables Vol C Tables 4.2.6.8 and 6.1.1.4'
H H 0.0000 0.0000 'International Tables Vol C Tables 4.2.6.8 and 6.1.1.4'
B B 0.0013 0.0007 'International Tables Vol C Tables 4.2.6.8 and 6.1.1.4'
N N 0.0061 0.0033 'International Tables Vol C Tables 4.2.6.8 and 6.1.1.4'
O O 0.0106 0.0060 'International Tables Vol C Tables 4.2.6.8 and 6.1.1.4'

loop_
_geom_angle_atom_site_label_1
_geom_angle_atom_site_label_2
_geom_angle_atom_site_label_3
_geom_angle
C11 O1 B1 121.14(17)
C16 N2 C12 119.96(19)
C16 N2 B2 124.90(18)
C12 N2 B2 115.07(18)
C22 O2 B2 125.33(17)
C1 N1 C5 120.0(2)
C1 N1 B1 118.34(17)
C5 N1 B1 121.38(18)
C24 C23 C28 118.5(2)
C24 C23 B2 121.72(19)
C28 C23 B2 119.53(17)
C22 C17 C18 118.1(2)
C22 C17 C16 120.48(19)
C18 C17 C16 121.3(2)
N2 C16 C15 118.6(2)
N2 C16 C17 118.02(19)
C15 C16 C17 123.4(2)
C33 C34 C29 119.43(19)
C33 C34 B2 120.48(19)
C29 C34 B2 119.93(17)
C32 C33 C34 121.8(2)
N1 C5 C4 118.4(2)
N1 C5 C6 117.8(2)
C4 C5 C6 123.8(2)
C31 C30 C29 122.6(2)
C26 C27 C28 122.3(2)
C11 C6 C7 118.1(3)
C11 C6 C5 120.39(19)
C7 C6 C5 121.5(3)
C27 C28 C23 117.76(18)
C27 C28 B1 120.56(19)
C23 C28 B1 121.63(18)
C30 C29 C34 117.06(19)
C30 C29 B1 121.80(19)
C34 C29 B1 121.13(17)
O1 C11 C10 117.7(2)
O1 C11 C6 121.6(2)
C10 C11 C6 120.6(2)
O2 C22 C17 122.8(2)
O2 C22 C21 117.4(2)
C17 C22 C21 119.9(2)
N2 C12 C13 122.8(2)
C13 C14 C15 119.9(2)
O2 B2 C23 107.03(17)
O2 B2 N2 107.85(17)
C23 B2 N2 110.39(17)
O2 B2 C34 108.85(17)
C23 B2 C34 113.92(17)
N2 B2 C34 108.63(16)
C25 C24 C23 122.1(2)
C14 C15 C16 120.7(2)
C32 C31 C30 119.9(2)
C3 C4 C5 121.4(3)
O1 B1 C28 106.99(18)
O1 B1 C29 113.41(17)
C28 B1 C29 114.85(17)
O1 B1 N1 105.11(16)
C28 B1 N1 109.19(16)
C29 B1 N1 106.81(17)
C26 C25 C24 119.7(2)
C20 C21 C22 120.5(3)
C12 C13 C14 118.1(3)
C25 C26 C27 119.5(2)
N1 C1 C2 122.0(3)
C31 C32 C33 119.2(2)
C9 C10 C11 119.1(3)
C4 C3 C2 118.6(3)
C19 C18 C17 121.0(3)
C8 C7 C6 121.5(3)
C21 C20 C19 120.3(3)
C18 C19 C20 120.1(3)
C3 C2 C1 119.6(3)
C7 C8 C9 119.7(3)
C8 C9 C10 121.0(3)

loop_
_geom_bond_atom_site_label_1
_geom_bond_atom_site_label_2
_geom_bond_distance
O1 C11 1.349(2)
O1 B1 1.487(3)
N2 C16 1.349(3)
N2 C12 1.354(3)
N2 B2 1.608(3)
O2 C22 1.330(2)
O2 B2 1.502(3)
N1 C1 1.349(3)
N1 C5 1.358(3)
N1 B1 1.651(3)
C23 C24 1.399(3)
C23 C28 1.412(3)
C23 B2 1.607(3)
C17 C22 1.399(3)
C17 C18 1.407(3)
C17 C16 1.465(3)
C16 C15 1.399(3)
C34 C33 1.403(3)
C34 C29 1.414(3)
C34 B2 1.616(3)
C33 C32 1.392(3)
C5 C4 1.407(3)
C5 C6 1.467(3)
C30 C31 1.386(3)
C30 C29 1.412(3)
C27 C26 1.382(3)
C27 C28 1.403(3)
C6 C11 1.400(3)
C6 C7 1.405(3)
C28 B1 1.613(3)
C29 B1 1.618(3)
C11 C10 1.393(3)
C22 C21 1.401(3)
C12 C13 1.366(3)
C14 C13 1.369(4)
C14 C15 1.372(4)
C24 C25 1.377(3)
C31 C32 1.375(3)
C4 C3 1.366(4)
C25 C26 1.372(3)
C21 C20 1.369(4)
C1 C2 1.373(3)
C10 C9 1.391(4)
C3 C2 1.370(4)
C18 C19 1.375(4)
C7 C8 1.364(5)
C20 C19 1.380(4)
C8 C9 1.379(5)
